data_4025038
loop_
_publ_author_name
'Ashraf Wilsily'
'Eric Fillion'

_publ_section_title
;
Asymmetric Synthesis of All-Carbon Benzylic Quaternary Stereocenters via
Conjugate Addition to Alkylidene and Indenylidene Meldrum's Acids
;
_journal_name_full 'Journal of Organic Chemistry'
_journal_page_first 8583
_journal_page_last 8594
_journal_paper_doi 10.1021/jo901559d
_journal_volume 74
_journal_year 2009
_chemical_absolute_configuration ad
_chemical_formula_moiety 'C16 H19 Cl O4'
_chemical_formula_sum 'C16 H19 Cl O4'
_chemical_formula_weight 310.76
_chemical_name_systematic
; 
 ? 
;
_space_group_IT_number 19
_symmetry_cell_setting orthorhombic
_symmetry_space_group_name_Hall 'P 2ac 2ab'
_symmetry_space_group_name_H-M 'P 21 21 21'
_atom_sites_solution_hydrogens geom
_atom_sites_solution_primary direct
_atom_sites_solution_secondary difmap
_audit_creation_method SHELXL-97
_cell_angle_alpha 90.00
_cell_angle_beta 90.00
_cell_angle_gamma 90.00
_cell_formula_units_Z 4
_cell_length_a 6.0602(2)
_cell_length_b 13.2865(9)
_cell_length_c 18.6571(10)
_cell_measurement_reflns_used 6237
_cell_measurement_temperature 150(1)
_cell_measurement_theta_max 27.5
_cell_measurement_theta_min 2.7
_cell_volume 1502.25(14)
_computing_cell_refinement 'Denzo-SMN (Otwinowski & Minor, 1997)'
_computing_data_collection 'Collect (Nonius B.V., 1997-2002)'
_computing_data_reduction Denzo-SMN
_computing_molecular_graphics 'PLATON (Spek, 2003)'
_computing_publication_material 'SHELXTL V6.1'
_computing_structure_refinement 'SHELXTL V6.1 (Sheldrick, 2008)'
_computing_structure_solution 'SIR-92 (Altomare et al., 1994)'
_diffrn_ambient_temperature 150(1)
_diffrn_detector_area_resol_mean 9
_diffrn_measured_fraction_theta_full 0.997
_diffrn_measured_fraction_theta_max 0.990
_diffrn_measurement_device_type 'Nonius KappaCCD'
_diffrn_measurement_method '\f scans and \w scans with \k offsets'
_diffrn_radiation_monochromator graphite
_diffrn_radiation_source 'fine-focus sealed tube'
_diffrn_radiation_type MoK\a
_diffrn_radiation_wavelength 0.71073
_diffrn_reflns_av_R_equivalents 0.0460
_diffrn_reflns_av_sigmaI/netI 0.0783
_diffrn_reflns_limit_h_max 7
_diffrn_reflns_limit_h_min -7
_diffrn_reflns_limit_k_max 17
_diffrn_reflns_limit_k_min -12
_diffrn_reflns_limit_l_max 23
_diffrn_reflns_limit_l_min -23
_diffrn_reflns_number 6237
_diffrn_reflns_theta_full 25.24
_diffrn_reflns_theta_max 27.49
_diffrn_reflns_theta_min 2.67
_exptl_absorpt_coefficient_mu 0.267
_exptl_absorpt_correction_T_max 0.998
_exptl_absorpt_correction_T_min 0.782
_exptl_absorpt_correction_type multi-scan
_exptl_absorpt_process_details
;
multi-scan from symmetry-related measurements 
 Sortav (Blessing 1995)
;
_exptl_crystal_colour colourless
_exptl_crystal_density_diffrn 1.374
_exptl_crystal_density_method 'not measured'
_exptl_crystal_description plate
_exptl_crystal_F_000 656
_exptl_crystal_size_max 0.30
_exptl_crystal_size_mid 0.22
_exptl_crystal_size_min 0.08
_refine_diff_density_max 0.513
_refine_diff_density_min -0.499
_refine_diff_density_rms 0.074
_refine_ls_abs_structure_details 'Flack H D (1983), Acta Cryst. A39, 876-881'
_refine_ls_abs_structure_Flack -0.08(10)
_refine_ls_extinction_method none
_refine_ls_goodness_of_fit_ref 1.034
_refine_ls_hydrogen_treatment constr
_refine_ls_matrix_type full
_refine_ls_number_parameters 194
_refine_ls_number_reflns 3313
_refine_ls_number_restraints 0
_refine_ls_restrained_S_all 1.034
_refine_ls_R_factor_all 0.0976
_refine_ls_R_factor_gt 0.0587
_refine_ls_shift/su_max 0.001
_refine_ls_shift/su_mean 0.000
_refine_ls_structure_factor_coef Fsqd
_refine_ls_weighting_details 'calc w=1/[\s^2^(Fo^2^)+(0.0837P)^2^] where P=(Fo^2^+2Fc^2^)/3'
_refine_ls_weighting_scheme calc
_refine_ls_wR_factor_gt 0.1311
_refine_ls_wR_factor_ref 0.1545
_reflns_number_gt 2327
_reflns_number_total 3313
_reflns_threshold_expression I>2\s(I)
_cod_data_source_file jo901559d_si_017.cif
_cod_data_source_block k09209
_cod_depositor_comments
;
The following automatic conversions were performed:
'_symmetry_cell_setting' value 'Orthorhombic' changed to 'orthorhombic'
according to '/home/saulius/struct/CIF-dictionaries/cif_core.dic'
dictionary named 'cif_core.dic' version 2.4.1 from 2010-06-29.

Automatic conversion script
Id: cif_fix_enum 1527 2010-12-29 10:47:43Z saulius 
;
_cod_database_code 4025038

loop_
_symmetry_equiv_pos_as_xyz
'x, y, z'
'-x+1/2, -y, z+1/2'
'x+1/2, -y+1/2, -z'
'-x, y+1/2, -z+1/2'

loop_
_atom_site_label
_atom_site_type_symbol
_atom_site_fract_x
_atom_site_fract_y
_atom_site_fract_z
_atom_site_U_iso_or_equiv
_atom_site_adp_type
_atom_site_occupancy
_atom_site_symmetry_multiplicity
_atom_site_calc_flag
_atom_site_refinement_flags
_atom_site_disorder_assembly
_atom_site_disorder_group
O1 O 0.6628(4) 1.20505(17) 0.41706(11) 0.0290(5) Uani 1 1 d . . .
C2 C 0.7189(6) 1.1309(3) 0.36331(18) 0.0314(8) Uani 1 1 d . . .
O3 O 0.8876(4) 1.06456(17) 0.39014(12) 0.0317(6) Uani 1 1 d . . .
C4 C 0.8928(5) 1.0375(3) 0.45998(17) 0.0275(7) Uani 1 1 d . . .
C5 C 0.6927(5) 1.0691(2) 0.50377(16) 0.0263(8) Uani 1 1 d . . .
H5 H 0.5651 1.0326 0.4819 0.032 Uiso 1 1 calc R . .
C6 C 0.6515(5) 1.1806(3) 0.48773(18) 0.0269(7) Uani 1 1 d . . .
C7 C 0.8263(7) 1.1897(3) 0.30460(18) 0.0390(9) Uani 1 1 d . . .
H7X H 0.9600 1.2221 0.3230 0.059 Uiso 1 1 calc R . .
H7Y H 0.7238 1.2412 0.2871 0.059 Uiso 1 1 calc R . .
H7Z H 0.8654 1.1443 0.2652 0.059 Uiso 1 1 calc R . .
C8 C 0.5177(7) 1.0748(3) 0.3383(2) 0.0455(10) Uani 1 1 d . . .
H8X H 0.4433 1.0444 0.3796 0.068 Uiso 1 1 calc R . .
H8Y H 0.5618 1.0218 0.3047 0.068 Uiso 1 1 calc R . .
H8Z H 0.4168 1.1215 0.3144 0.068 Uiso 1 1 calc R . .
O9 O 1.0490(4) 0.99141(19) 0.48189(13) 0.0339(6) Uani 1 1 d . . .
O10 O 0.6147(4) 1.24608(17) 0.52974(12) 0.0328(6) Uani 1 1 d . . .
C11 C 0.6935(5) 1.0375(3) 0.58351(17) 0.0269(7) Uani 1 1 d . . .
C12 C 0.7282(5) 0.9231(2) 0.58781(17) 0.0261(7) Uani 1 1 d . . .
C13 C 0.5776(6) 0.8580(3) 0.55497(18) 0.0309(8) Uani 1 1 d . . .
H13 H 0.4595 0.8852 0.5277 0.037 Uiso 1 1 calc R . .
C14 C 0.5975(6) 0.7539(3) 0.56150(17) 0.0339(8) Uani 1 1 d . . .
H14 H 0.4923 0.7115 0.5388 0.041 Uiso 1 1 calc R . .
C15 C 0.7671(6) 0.7115(3) 0.60028(18) 0.0352(9) Uani 1 1 d . . .
H15 H 0.7792 0.6406 0.6055 0.042 Uiso 1 1 calc R . .
C16 C 0.9189(6) 0.7756(3) 0.63126(18) 0.0310(8) Uani 1 1 d . . .
C17 C 0.9041(5) 0.8796(3) 0.62556(17) 0.0279(7) Uani 1 1 d . . .
H17 H 1.0129 0.9212 0.6472 0.034 Uiso 1 1 calc R . .
Cl18 Cl 1.13889(15) 0.72464(8) 0.68014(5) 0.0440(3) Uani 1 1 d . . .
C19 C 0.4607(5) 1.0607(3) 0.61412(18) 0.0296(8) Uani 1 1 d . . .
H19X H 0.4327 1.1339 0.6096 0.036 Uiso 1 1 calc R . .
H19Y H 0.3494 1.0253 0.5846 0.036 Uiso 1 1 calc R . .
C20 C 0.4290(6) 1.0302(3) 0.69240(18) 0.0360(9) Uani 1 1 d . . .
H20X H 0.2809 1.0498 0.7083 0.054 Uiso 1 1 calc R . .
H20Y H 0.5397 1.0640 0.7222 0.054 Uiso 1 1 calc R . .
H20Z H 0.4459 0.9571 0.6970 0.054 Uiso 1 1 calc R . .
C21 C 0.8667(5) 1.0971(2) 0.62535(18) 0.0287(7) Uani 1 1 d . . .
H21X H 0.8735 1.0721 0.6747 0.043 Uiso 1 1 calc R . .
H21Y H 0.8264 1.1686 0.6256 0.043 Uiso 1 1 calc R . .
H21Z H 1.0112 1.0889 0.6025 0.043 Uiso 1 1 calc R . .

loop_
_atom_site_aniso_label
_atom_site_aniso_U_11
_atom_site_aniso_U_22
_atom_site_aniso_U_33
_atom_site_aniso_U_23
_atom_site_aniso_U_13
_atom_site_aniso_U_12
O1 0.0288(11) 0.0307(12) 0.0274(11) 0.0005(10) -0.0021(10) 0.0039(11)
C2 0.0355(19) 0.0270(17) 0.0318(19) -0.0029(16) -0.0065(15) 0.0046(16)
O3 0.0375(14) 0.0317(13) 0.0258(12) -0.0005(10) 0.0004(11) 0.0112(12)
C4 0.0257(17) 0.0259(16) 0.0309(18) -0.0012(15) -0.0050(14) 0.0011(16)
C5 0.0220(17) 0.0279(18) 0.0290(18) -0.0011(14) -0.0035(13) -0.0008(14)
C6 0.0166(14) 0.0276(16) 0.0363(19) 0.0006(16) -0.0005(14) 0.0005(15)
C7 0.050(2) 0.040(2) 0.0268(18) -0.0042(16) -0.0021(17) 0.0061(19)
C8 0.048(2) 0.039(2) 0.049(2) 0.0033(19) -0.017(2) -0.005(2)
O9 0.0340(14) 0.0347(13) 0.0330(13) 0.0027(11) 0.0007(11) 0.0097(12)
O10 0.0306(13) 0.0313(13) 0.0365(13) -0.0023(11) 0.0051(11) 0.0061(11)
C11 0.0206(16) 0.0284(17) 0.0318(17) 0.0003(15) 0.0014(13) 0.0034(15)
C12 0.0236(16) 0.0278(17) 0.0271(17) -0.0006(15) 0.0028(13) -0.0021(15)
C13 0.0293(17) 0.0340(19) 0.0295(18) 0.0011(15) -0.0016(15) 0.0003(16)
C14 0.0373(19) 0.0314(19) 0.0331(19) 0.0010(15) -0.0016(15) -0.0047(17)
C15 0.042(2) 0.0290(18) 0.035(2) 0.0049(16) 0.0063(17) -0.0011(17)
C16 0.0305(17) 0.0327(18) 0.0297(17) 0.0066(16) 0.0077(14) 0.0099(17)
C17 0.0268(17) 0.0304(17) 0.0266(17) -0.0001(14) 0.0001(14) 0.0011(16)
Cl18 0.0384(5) 0.0445(5) 0.0490(6) 0.0108(5) -0.0026(4) 0.0123(5)
C19 0.0230(17) 0.0321(19) 0.0337(19) -0.0011(16) 0.0009(14) 0.0014(15)
C20 0.0296(18) 0.045(2) 0.0336(19) 0.0087(17) 0.0041(14) 0.0035(17)
C21 0.0241(16) 0.0309(17) 0.0311(18) -0.0037(15) -0.0029(15) 0.0033(16)

loop_
_atom_type_symbol
_atom_type_description
_atom_type_scat_dispersion_real
_atom_type_scat_dispersion_imag
_atom_type_scat_source
C C 0.0033 0.0016 'International Tables Vol C Tables 4.2.6.8 and 6.1.1.4'
H H 0.0000 0.0000 'International Tables Vol C Tables 4.2.6.8 and 6.1.1.4'
O O 0.0106 0.0060 'International Tables Vol C Tables 4.2.6.8 and 6.1.1.4'
Cl Cl 0.1484 0.1585 'International Tables Vol C Tables 4.2.6.8 and 6.1.1.4'

loop_
_geom_angle_atom_site_label_1
_geom_angle_atom_site_label_2
_geom_angle_atom_site_label_3
_geom_angle
_geom_angle_site_symmetry_1
_geom_angle_site_symmetry_3
_geom_angle_publ_flag
C6 O1 C2 121.4(2) . . ?
O3 C2 O1 110.0(2) . . ?
O3 C2 C7 105.4(3) . . ?
O1 C2 C7 104.7(3) . . ?
O3 C2 C8 112.4(3) . . ?
O1 C2 C8 111.2(3) . . ?
C7 C2 C8 112.7(3) . . ?
C4 O3 C2 121.0(3) . . ?
O9 C4 O3 118.9(3) . . ?
O9 C4 C5 126.0(3) . . ?
O3 C4 C5 115.2(3) . . ?
C4 C5 C6 107.0(3) . . ?
C4 C5 C11 116.1(3) . . ?
C6 C5 C11 116.8(3) . . ?
O10 C6 O1 118.2(3) . . ?
O10 C6 C5 127.4(3) . . ?
O1 C6 C5 114.4(3) . . ?
C21 C11 C12 113.1(3) . . ?
C21 C11 C5 110.6(3) . . ?
C12 C11 C5 108.6(3) . . ?
C21 C11 C19 109.4(3) . . ?
C12 C11 C19 107.6(3) . . ?
C5 C11 C19 107.3(2) . . ?
C13 C12 C17 117.5(3) . . ?
C13 C12 C11 120.0(3) . . ?
C17 C12 C11 122.5(3) . . ?
C14 C13 C12 121.3(3) . . ?
C15 C14 C13 121.1(3) . . ?
C14 C15 C16 117.7(3) . . ?
C15 C16 C17 122.6(3) . . ?
C15 C16 Cl18 119.2(3) . . ?
C17 C16 Cl18 118.3(3) . . ?
C16 C17 C12 119.8(3) . . ?
C20 C19 C11 114.4(3) . . ?

loop_
_geom_bond_atom_site_label_1
_geom_bond_atom_site_label_2
_geom_bond_distance
_geom_bond_site_symmetry_2
_geom_bond_publ_flag
O1 C6 1.360(4) . ?
O1 C2 1.447(4) . ?
C2 O3 1.439(4) . ?
C2 C7 1.495(5) . ?
C2 C8 1.503(5) . ?
O3 C4 1.352(4) . ?
C4 O9 1.199(4) . ?
C4 C5 1.521(5) . ?
C5 C6 1.531(5) . ?
C5 C11 1.546(4) . ?
C6 O10 1.192(4) . ?
C11 C21 1.529(4) . ?
C11 C12 1.537(5) . ?
C11 C19 1.553(4) . ?
C12 C13 1.399(5) . ?
C12 C17 1.402(5) . ?
C13 C14 1.393(5) . ?
C14 C15 1.378(5) . ?
C15 C16 1.380(5) . ?
C16 C17 1.390(5) . ?
C16 Cl18 1.751(3) . ?
C19 C20 1.528(5) . ?

loop_
_cod_related_entry_id
_cod_related_entry_database
_cod_related_entry_code
1 ChemSpider 30659084
